data_4029443
loop_
_publ_author_name
'Berkessel, Albrecht'
'Vormittag, Sonja S.'
'Schl\"orer, Nils E'
'Neud\"orfl, J\"org-M'

_publ_section_title
;
 TEFDDOLs
 (\a,\a,\a',\a'-tetrakis(perfluoroaryl/alkyl)-2,2'-dimethyl-1,3-dioxolane-4,5-dimethanols):
 highly fluorinated chiral H-bond donors and Br\/onsted acids with
 distinct H-bonding patterns and supramolecular architectures.
;
_journal_issue 22
_journal_name_full 'The Journal of organic chemistry'
_journal_page_first 10145
_journal_page_last 10157
_journal_paper_doi 10.1021/jo301609g
_journal_volume 77
_journal_year 2012
_chemical_absolute_configuration syn
_chemical_formula_moiety '2(C15 H10 F20 O4), H2 O'
_chemical_formula_sum 'C15 H11 F20 O4.5'
_chemical_formula_weight 643.24
_chemical_name_systematic
; 
 ? 
;
_space_group_IT_number 4
_symmetry_cell_setting monoclinic
_symmetry_space_group_name_Hall 'P 2yb'
_symmetry_space_group_name_H-M 'P 1 21 1'
_atom_sites_solution_hydrogens geom
_atom_sites_solution_primary direct
_atom_sites_solution_secondary difmap
_audit_creation_method SHELXL-97
_cell_angle_alpha 90.00
_cell_angle_beta 102.562(3)
_cell_angle_gamma 90.00
_cell_formula_units_Z 4
_cell_length_a 8.1163(4)
_cell_length_b 21.2609(10)
_cell_length_c 12.7665(3)
_cell_measurement_reflns_used 11214
_cell_measurement_temperature 100(2)
_cell_measurement_theta_max 27.00
_cell_measurement_theta_min 1.89
_cell_volume 2150.25(16)
_computing_cell_refinement 'Nonius DENZO (Otwinowski, Minor 1997)'
_computing_data_collection 'Nonius COLLECT'
_computing_data_reduction 'Nonius DENZO (Otwinowski, Minor 1997)'
_computing_molecular_graphics 'SCHAKAL99 (E. Keller 1999)'
_computing_publication_material 'PLATON (A. L. Spek 1980-2004)'
_computing_structure_refinement 'SHELXL-97 (Sheldrick, 1997)'
_computing_structure_solution 'SHELXS-97 (Sheldrick, 1997)'
_diffrn_ambient_temperature 100(2)
_diffrn_measured_fraction_theta_full 0.992
_diffrn_measured_fraction_theta_max 0.992
_diffrn_measurement_device_type 'Nonius KappaCCD'
_diffrn_measurement_method Phi/Omega-Scans
_diffrn_radiation_monochromator graphite
_diffrn_radiation_source 'fine-focus sealed tube'
_diffrn_radiation_type MoK\a
_diffrn_radiation_wavelength 0.71073
_diffrn_reflns_av_R_equivalents 0.0320
_diffrn_reflns_av_sigmaI/netI 0.0580
_diffrn_reflns_limit_h_max 10
_diffrn_reflns_limit_h_min -7
_diffrn_reflns_limit_k_max 27
_diffrn_reflns_limit_k_min -25
_diffrn_reflns_limit_l_max 16
_diffrn_reflns_limit_l_min -16
_diffrn_reflns_number 11214
_diffrn_reflns_theta_full 27.00
_diffrn_reflns_theta_max 27.00
_diffrn_reflns_theta_min 1.89
_exptl_absorpt_coefficient_mu 0.252
_exptl_absorpt_correction_type none
_exptl_crystal_colour colourless
_exptl_crystal_density_diffrn 1.987
_exptl_crystal_density_method 'not measured'
_exptl_crystal_description prism
_exptl_crystal_F_000 1268
_exptl_crystal_size_max .3
_exptl_crystal_size_mid .2
_exptl_crystal_size_min .1
_refine_diff_density_max 0.263
_refine_diff_density_min -0.222
_refine_diff_density_rms 0.049
_refine_ls_abs_structure_details 'Flack H D (1983), Acta Cryst. A39, 876-881'
_refine_ls_abs_structure_Flack 0.0(4)
_refine_ls_extinction_method none
_refine_ls_goodness_of_fit_ref 0.918
_refine_ls_hydrogen_treatment mixed
_refine_ls_matrix_type full
_refine_ls_number_parameters 740
_refine_ls_number_reflns 4791
_refine_ls_number_restraints 1
_refine_ls_restrained_S_all 0.918
_refine_ls_R_factor_all 0.0510
_refine_ls_R_factor_gt 0.0305
_refine_ls_shift/su_max 0.001
_refine_ls_shift/su_mean 0.000
_refine_ls_structure_factor_coef Fsqd
_refine_ls_weighting_details 'calc w=1/[\s^2^(Fo^2^)+(0.0201P)^2^+0.0000P] where P=(Fo^2^+2Fc^2^)/3'
_refine_ls_weighting_scheme calc
_refine_ls_wR_factor_gt 0.0484
_refine_ls_wR_factor_ref 0.0521
_reflns_number_gt 3601
_reflns_number_total 4791
_reflns_threshold_expression >2sigma(I)
_cod_data_source_file jo301609g_si_005.cif
_cod_data_source_block ccdc827659
_cod_original_cell_volume 2150.25(15)
_cod_original_sg_symbol_H-M P21
_cod_database_code 4029443

loop_
_symmetry_equiv_pos_as_xyz
'x, y, z'
'-x, y+1/2, -z'

loop_
_atom_site_label
_atom_site_type_symbol
_atom_site_fract_x
_atom_site_fract_y
_atom_site_fract_z
_atom_site_U_iso_or_equiv
_atom_site_adp_type
_atom_site_occupancy
_atom_site_symmetry_multiplicity
_atom_site_calc_flag
_atom_site_refinement_flags
F1 F 1.0525(2) 0.41012(10) -0.07186(14) 0.0342(5) Uani 1 1 d .
F2 F 1.2237(2) 0.35929(10) -0.14616(13) 0.0326(5) Uani 1 1 d .
F3 F 0.9572(2) 0.35690(10) -0.21681(12) 0.0328(5) Uani 1 1 d .
F4 F 1.1086(2) 0.25023(9) -0.10899(13) 0.0320(5) Uani 1 1 d .
F5 F 1.1719(2) 0.30656(10) 0.03545(12) 0.0317(5) Uani 1 1 d .
F6 F 0.7357(2) 0.37557(9) -0.07685(13) 0.0287(5) Uani 1 1 d .
F7 F 0.9024(2) 0.36817(9) 0.08236(13) 0.0294(5) Uani 1 1 d .
F8 F 0.6795(2) 0.29832(10) 0.15352(13) 0.0332(5) Uani 1 1 d .
F9 F 0.5599(3) 0.37861(11) 0.06658(15) 0.0449(6) Uani 1 1 d .
F10 F 0.5243(2) 0.28657(11) -0.00590(14) 0.0356(5) Uani 1 1 d .
F11 F 1.0551(2) 0.04269(9) -0.03340(12) 0.0300(5) Uani 1 1 d .
F12 F 0.8157(2) 0.00358(9) -0.11692(13) 0.0337(5) Uani 1 1 d .
F13 F 1.0138(2) 0.13142(10) -0.20753(13) 0.0360(5) Uani 1 1 d .
F14 F 0.8112(3) 0.07169(11) -0.28812(13) 0.0424(6) Uani 1 1 d .
F15 F 1.0592(3) 0.03322(11) -0.23114(13) 0.0420(6) Uani 1 1 d .
F16 F 0.7862(2) 0.02939(9) 0.07878(12) 0.0283(5) Uani 1 1 d .
F17 F 0.6857(2) 0.12204(10) 0.10358(12) 0.0273(4) Uani 1 1 d .
F18 F 0.4217(2) 0.10991(11) -0.04529(15) 0.0449(6) Uani 1 1 d .
F19 F 0.5078(2) 0.02705(11) -0.11407(13) 0.0415(6) Uani 1 1 d .
F20 F 0.4653(3) 0.02415(12) 0.04599(14) 0.0467(6) Uani 1 1 d .
O1 O 0.7756(3) 0.25721(11) -0.13090(15) 0.0209(5) Uani 1 1 d .
H1 H 0.738(5) 0.286(2) -0.177(3) 0.061(14) Uiso 1 1 d .
O2 O 0.9990(3) 0.23589(10) 0.14209(14) 0.0224(5) Uani 1 1 d .
O3 O 1.0193(3) 0.13009(11) 0.11449(13) 0.0199(5) Uani 1 1 d .
O4 O 0.6948(3) 0.13747(13) -0.13270(16) 0.0251(6) Uani 1 1 d .
H4 H 0.713(4) 0.1750(18) -0.144(2) 0.027(11) Uiso 1 1 d .
C1 C 1.0711(4) 0.35740(18) -0.1235(2) 0.0271(8) Uani 1 1 d .
C2 C 1.0550(4) 0.29876(17) -0.0567(2) 0.0216(8) Uani 1 1 d .
C3 C 0.8793(4) 0.27899(16) -0.0345(2) 0.0182(7) Uani 1 1 d .
C4 C 0.7916(4) 0.33589(17) 0.0074(2) 0.0244(8) Uani 1 1 d .
C5 C 0.6345(4) 0.32435(18) 0.0559(2) 0.0298(9) Uani 1 1 d .
C6 C 0.8868(4) 0.22161(16) 0.0425(2) 0.0188(7) Uani 1 1 d .
H6A H 0.7716 0.2158 0.0569 0.023 Uiso 1 1 calc R
C7 C 1.0871(4) 0.17974(17) 0.1876(2) 0.0234(8) Uani 1 1 d .
C8 C 0.9482(4) 0.15715(15) 0.0121(2) 0.0177(7) Uani 1 1 d .
H8A H 1.0386 0.1631 -0.0291 0.021 Uiso 1 1 calc R
C9 C 0.8129(4) 0.10993(15) -0.0488(2) 0.0188(7) Uani 1 1 d .
C10 C 0.9054(4) 0.05783(17) -0.1000(2) 0.0244(8) Uani 1 1 d .
C11 C 0.9460(4) 0.07373(19) -0.2094(2) 0.0288(9) Uani 1 1 d .
C12 C 0.7072(4) 0.07997(16) 0.0270(2) 0.0228(8) Uani 1 1 d .
C13 C 0.5221(4) 0.06016(19) -0.0247(3) 0.0323(9) Uani 1 1 d .
C14 C 1.0423(5) 0.16656(18) 0.2942(2) 0.0325(9) Uani 1 1 d .
H14A H 0.9193 0.1649 0.2846 0.049 Uiso 1 1 calc R
H14B H 1.0877 0.2001 0.3450 0.049 Uiso 1 1 calc R
H14C H 1.0910 0.1261 0.3220 0.049 Uiso 1 1 calc R
C15 C 1.2733(4) 0.18662(18) 0.1941(3) 0.0317(9) Uani 1 1 d .
H15A H 1.3313 0.1479 0.2230 0.048 Uiso 1 1 calc R
H15B H 1.3170 0.2220 0.2414 0.048 Uiso 1 1 calc R
H15C H 1.2932 0.1945 0.1223 0.048 Uiso 1 1 calc R
F21 F 0.1370(2) 0.52742(10) 0.52875(13) 0.0333(5) Uani 1 1 d .
F22 F 0.1159(2) 0.43410(10) 0.59330(13) 0.0310(5) Uani 1 1 d .
F23 F 0.1251(2) 0.51567(11) 0.69406(14) 0.0428(6) Uani 1 1 d .
F24 F 0.4311(2) 0.54202(10) 0.69856(13) 0.0312(5) Uani 1 1 d .
F25 F 0.4023(2) 0.44276(10) 0.73227(12) 0.0294(5) Uani 1 1 d .
F26 F 0.6593(2) 0.56302(9) 0.59162(13) 0.0304(5) Uani 1 1 d .
F27 F 0.4159(2) 0.56225(9) 0.47894(13) 0.0275(5) Uani 1 1 d .
F28 F 0.7019(3) 0.57238(11) 0.39986(15) 0.0431(6) Uani 1 1 d .
F29 F 0.5445(2) 0.49370(10) 0.33923(13) 0.0330(5) Uani 1 1 d .
F30 F 0.7776(2) 0.47900(10) 0.45592(14) 0.0358(5) Uani 1 1 d .
F31 F 0.5710(2) 0.19926(8) 0.66509(12) 0.0222(4) Uani 1 1 d .
F32 F 0.3769(2) 0.20851(9) 0.51850(12) 0.0250(4) Uani 1 1 d .
F33 F 0.3896(2) 0.26111(11) 0.77885(12) 0.0366(5) Uani 1 1 d .
F34 F 0.2600(3) 0.18356(10) 0.69138(14) 0.0383(5) Uani 1 1 d .
F35 F 0.1885(2) 0.27772(11) 0.64196(14) 0.0367(5) Uani 1 1 d .
F36 F 0.7579(2) 0.34200(9) 0.51938(13) 0.0272(5) Uani 1 1 d .
F37 F 0.5807(2) 0.28315(10) 0.40746(11) 0.0301(5) Uani 1 1 d .
F38 F 0.8696(2) 0.23230(9) 0.63585(13) 0.0296(5) Uani 1 1 d .
F39 F 0.7169(2) 0.17928(10) 0.50483(14) 0.0338(5) Uani 1 1 d .
F40 F 0.9037(2) 0.24392(10) 0.47373(13) 0.0330(5) Uani 1 1 d .
O5 O 0.6548(3) 0.44439(11) 0.64399(16) 0.0202(5) Uani 1 1 d .
H5 H 0.690(4) 0.4648(18) 0.694(3) 0.035(12) Uiso 1 1 d .
O6 O 0.2916(2) 0.43216(10) 0.42838(14) 0.0195(5) Uani 1 1 d .
O7 O 0.2818(3) 0.32552(11) 0.44731(14) 0.0215(5) Uani 1 1 d .
O8 O 0.6244(3) 0.32222(12) 0.68636(16) 0.0221(6) Uani 1 1 d .
H8 H 0.648(4) 0.3567(17) 0.681(2) 0.015(10) Uiso 1 1 d .
C16 C 0.1865(4) 0.49069(19) 0.6135(2) 0.0288(8) Uani 1 1 d .
C17 C 0.3809(4) 0.48558(17) 0.6519(2) 0.0238(8) Uani 1 1 d .
C18 C 0.5059(4) 0.46728(15) 0.5774(2) 0.0174(7) Uani 1 1 d .
C19 C 0.5521(4) 0.52683(16) 0.5185(2) 0.0226(7) Uani 1 1 d .
C20 C 0.6458(4) 0.51772(17) 0.4263(3) 0.0299(8) Uani 1 1 d .
C21 C 0.4463(4) 0.41378(15) 0.4976(2) 0.0162(7) Uani 1 1 d .
H21 H 0.5328 0.4064 0.4539 0.019 Uiso 1 1 calc R
C22 C 0.2214(4) 0.37632(16) 0.3730(2) 0.0217(7) Uani 1 1 d .
C23 C 0.3960(4) 0.35022(16) 0.5395(2) 0.0174(7) Uani 1 1 d .
H23 H 0.3299 0.3592 0.5954 0.021 Uiso 1 1 calc R
C24 C 0.5324(4) 0.30010(15) 0.5862(2) 0.0162(7) Uani 1 1 d .
C25 C 0.4497(4) 0.23854(16) 0.6108(2) 0.0209(8) Uani 1 1 d .
C26 C 0.3191(4) 0.24065(17) 0.6815(2) 0.0239(8) Uani 1 1 d .
C27 C 0.6613(4) 0.28902(17) 0.5129(2) 0.0222(8) Uani 1 1 d .
C28 C 0.7900(4) 0.23480(17) 0.5328(2) 0.0255(8) Uani 1 1 d .
C29 C 0.0324(4) 0.37981(18) 0.3519(2) 0.0294(8) Uani 1 1 d .
H29A H -0.0032 0.3842 0.4202 0.044 Uiso 1 1 calc R
H29B H -0.0161 0.3413 0.3157 0.044 Uiso 1 1 calc R
H29C H -0.0068 0.4162 0.3062 0.044 Uiso 1 1 calc R
C30 C 0.2867(4) 0.36730(17) 0.2720(2) 0.0269(8) Uani 1 1 d .
H30A H 0.2454 0.4015 0.2216 0.040 Uiso 1 1 calc R
H30B H 0.2467 0.3269 0.2390 0.040 Uiso 1 1 calc R
H30C H 0.4104 0.3676 0.2898 0.040 Uiso 1 1 calc R
O9 O 0.2001(4) 0.00995(13) 0.18896(19) 0.0310(6) Uani 1 1 d .
H9A H 0.134(5) 0.036(2) 0.179(3) 0.037(13) Uiso 1 1 d .
H9B H 0.243(7) 0.003(3) 0.133(4) 0.12(2) Uiso 1 1 d .

loop_
_atom_site_aniso_label
_atom_site_aniso_U_11
_atom_site_aniso_U_22
_atom_site_aniso_U_33
_atom_site_aniso_U_23
_atom_site_aniso_U_13
_atom_site_aniso_U_12
F1 0.0432(12) 0.0193(12) 0.0395(11) -0.0058(9) 0.0079(9) -0.0039(10)
F2 0.0313(11) 0.0298(14) 0.0373(10) 0.0038(9) 0.0086(8) -0.0051(10)
F3 0.0351(11) 0.0333(14) 0.0247(10) 0.0080(9) -0.0050(8) -0.0113(10)
F4 0.0428(12) 0.0160(12) 0.0433(10) -0.0029(9) 0.0225(9) 0.0023(10)
F5 0.0247(10) 0.0402(15) 0.0259(10) 0.0069(9) -0.0042(8) -0.0023(10)
F6 0.0336(11) 0.0200(12) 0.0306(10) 0.0061(9) 0.0027(8) 0.0074(10)
F7 0.0359(11) 0.0223(13) 0.0273(9) -0.0068(9) 0.0010(8) -0.0013(10)
F8 0.0413(12) 0.0350(14) 0.0252(9) 0.0007(9) 0.0115(8) 0.0070(11)
F9 0.0506(14) 0.0343(15) 0.0558(12) 0.0025(11) 0.0249(10) 0.0192(12)
F10 0.0236(10) 0.0445(15) 0.0375(10) -0.0003(10) 0.0042(8) -0.0003(11)
F11 0.0383(12) 0.0263(13) 0.0221(9) -0.0013(8) -0.0007(8) 0.0129(10)
F12 0.0550(13) 0.0168(12) 0.0304(10) -0.0050(9) 0.0115(9) -0.0108(11)
F13 0.0545(13) 0.0282(14) 0.0291(9) -0.0041(10) 0.0171(9) -0.0137(12)
F14 0.0565(14) 0.0499(16) 0.0157(9) -0.0050(9) -0.0033(9) -0.0098(12)
F15 0.0605(14) 0.0350(15) 0.0360(10) -0.0097(10) 0.0229(9) 0.0039(12)
F16 0.0427(11) 0.0186(12) 0.0228(9) 0.0067(8) 0.0052(8) 0.0018(10)
F17 0.0341(11) 0.0260(13) 0.0228(9) -0.0011(9) 0.0084(7) -0.0023(10)
F18 0.0279(12) 0.0505(18) 0.0524(12) 0.0039(11) 0.0002(9) -0.0002(12)
F19 0.0476(13) 0.0435(15) 0.0292(10) -0.0060(10) -0.0005(8) -0.0201(12)
F20 0.0461(13) 0.0537(17) 0.0417(11) 0.0071(11) 0.0127(9) -0.0239(13)
O1 0.0279(13) 0.0161(14) 0.0142(11) 0.0020(10) -0.0053(9) -0.0026(11)
O2 0.0313(13) 0.0176(14) 0.0135(10) -0.0024(9) -0.0054(8) 0.0064(11)
O3 0.0293(12) 0.0149(13) 0.0126(9) 0.0004(9) -0.0021(8) 0.0015(11)
O4 0.0323(14) 0.0171(16) 0.0197(11) 0.0052(11) -0.0075(9) -0.0019(12)
C1 0.025(2) 0.028(2) 0.0252(17) -0.0007(16) 0.0000(14) 0.0006(17)
C2 0.0219(17) 0.024(2) 0.0171(15) -0.0008(14) -0.0003(12) 0.0042(16)
C3 0.0232(17) 0.018(2) 0.0105(14) -0.0034(13) -0.0018(12) 0.0006(15)
C4 0.027(2) 0.024(2) 0.0192(16) 0.0023(14) -0.0027(13) 0.0048(16)
C5 0.031(2) 0.027(2) 0.0308(19) -0.0002(17) 0.0069(15) 0.0089(18)
C6 0.0203(17) 0.020(2) 0.0141(14) -0.0018(13) -0.0017(12) -0.0007(15)
C7 0.031(2) 0.015(2) 0.0208(16) -0.0027(14) -0.0023(13) 0.0058(16)
C8 0.0234(18) 0.0140(19) 0.0143(14) -0.0008(12) 0.0009(12) 0.0025(15)
C9 0.0248(18) 0.0142(19) 0.0150(14) 0.0022(13) -0.0006(12) 0.0004(15)
C10 0.033(2) 0.022(2) 0.0164(15) 0.0011(14) 0.0015(14) -0.0010(17)
C11 0.036(2) 0.026(2) 0.0247(18) -0.0067(15) 0.0074(15) -0.0040(18)
C12 0.030(2) 0.015(2) 0.0227(16) 0.0024(15) 0.0044(14) 0.0030(16)
C13 0.033(2) 0.034(3) 0.0297(19) 0.0021(17) 0.0073(15) -0.0081(19)
C14 0.049(2) 0.028(2) 0.0167(16) -0.0003(15) 0.0002(15) 0.0112(19)
C15 0.028(2) 0.023(2) 0.0399(19) -0.0017(17) -0.0025(15) 0.0043(17)
F21 0.0287(11) 0.0317(14) 0.0355(10) 0.0002(10) -0.0019(8) 0.0085(10)
F22 0.0251(10) 0.0345(14) 0.0337(10) -0.0035(9) 0.0071(8) -0.0028(10)
F23 0.0378(12) 0.0557(18) 0.0366(10) -0.0185(11) 0.0118(9) 0.0103(12)
F24 0.0376(11) 0.0237(13) 0.0289(9) -0.0125(9) -0.0002(8) 0.0027(10)
F25 0.0364(11) 0.0327(13) 0.0184(8) 0.0010(8) 0.0047(8) 0.0010(10)
F26 0.0381(11) 0.0171(12) 0.0305(10) -0.0026(8) -0.0046(8) -0.0077(10)
F27 0.0317(11) 0.0167(12) 0.0305(10) 0.0040(8) -0.0013(8) 0.0087(9)
F28 0.0563(14) 0.0266(14) 0.0498(12) 0.0087(10) 0.0192(10) -0.0101(12)
F29 0.0467(12) 0.0291(13) 0.0228(9) 0.0033(9) 0.0067(8) -0.0035(10)
F30 0.0314(11) 0.0324(14) 0.0453(11) 0.0080(10) 0.0120(9) 0.0026(11)
F31 0.0269(10) 0.0139(11) 0.0247(8) 0.0053(8) 0.0035(7) 0.0041(8)
F32 0.0340(11) 0.0186(12) 0.0205(9) -0.0041(8) 0.0017(7) -0.0065(9)
F33 0.0364(11) 0.0505(16) 0.0251(10) -0.0104(10) 0.0118(8) -0.0084(11)
F34 0.0506(13) 0.0208(13) 0.0514(11) 0.0010(10) 0.0281(10) -0.0081(11)
F35 0.0237(10) 0.0390(15) 0.0485(11) 0.0162(10) 0.0099(8) 0.0037(10)
F36 0.0273(11) 0.0164(12) 0.0394(10) 0.0025(8) 0.0107(8) -0.0015(9)
F37 0.0365(10) 0.0354(14) 0.0169(9) 0.0012(8) 0.0026(7) 0.0026(10)
F38 0.0281(10) 0.0300(13) 0.0291(10) 0.0058(9) 0.0024(8) 0.0023(9)
F39 0.0404(12) 0.0182(12) 0.0447(11) -0.0069(10) 0.0134(9) -0.0027(10)
F40 0.0342(11) 0.0301(14) 0.0410(10) 0.0022(10) 0.0217(9) 0.0046(10)
O5 0.0243(13) 0.0129(13) 0.0180(11) -0.0006(10) -0.0073(9) -0.0007(10)
O6 0.0234(12) 0.0154(14) 0.0152(10) -0.0015(9) -0.0058(8) -0.0002(10)
O7 0.0266(12) 0.0154(14) 0.0179(10) 0.0023(9) -0.0054(8) -0.0036(10)
O8 0.0264(13) 0.0161(16) 0.0195(11) 0.0006(11) -0.0044(9) -0.0042(12)
C16 0.028(2) 0.031(2) 0.0275(18) -0.0056(17) 0.0047(14) 0.0034(18)
C17 0.0344(19) 0.018(2) 0.0165(16) -0.0034(14) -0.0004(13) 0.0036(16)
C18 0.0161(16) 0.015(2) 0.0184(14) 0.0008(13) -0.0022(12) 0.0012(14)
C19 0.0216(18) 0.014(2) 0.0279(16) -0.0021(15) -0.0042(13) 0.0019(15)
C20 0.034(2) 0.019(2) 0.0353(19) 0.0084(16) 0.0061(16) -0.0028(18)
C21 0.0176(16) 0.0143(19) 0.0146(14) 0.0004(13) -0.0011(12) 0.0008(14)
C22 0.0294(18) 0.015(2) 0.0166(15) -0.0003(14) -0.0030(13) -0.0014(16)
C23 0.0174(16) 0.019(2) 0.0139(14) -0.0006(13) -0.0013(12) -0.0008(15)
C24 0.0211(16) 0.0137(19) 0.0122(14) -0.0018(13) -0.0001(11) -0.0025(14)
C25 0.0242(18) 0.019(2) 0.0162(15) 0.0006(14) -0.0027(13) 0.0005(15)
C26 0.0239(19) 0.018(2) 0.0286(17) 0.0021(15) 0.0022(14) -0.0050(16)
C27 0.0235(18) 0.019(2) 0.0227(16) 0.0005(14) 0.0030(12) -0.0081(16)
C28 0.0234(18) 0.022(2) 0.0305(18) 0.0011(15) 0.0049(14) 0.0012(16)
C29 0.0271(19) 0.025(2) 0.0303(17) 0.0007(16) -0.0076(14) -0.0031(17)
C30 0.043(2) 0.018(2) 0.0173(15) 0.0006(14) -0.0004(14) 0.0003(17)
O9 0.0373(16) 0.0233(17) 0.0287(14) 0.0038(11) -0.0011(11) 0.0123(14)

loop_
_atom_type_symbol
_atom_type_description
_atom_type_scat_dispersion_real
_atom_type_scat_dispersion_imag
_atom_type_scat_source
C C 0.0033 0.0016 'International Tables Vol C Tables 4.2.6.8 and 6.1.1.4'
H H 0.0000 0.0000 'International Tables Vol C Tables 4.2.6.8 and 6.1.1.4'
F F 0.0171 0.0103 'International Tables Vol C Tables 4.2.6.8 and 6.1.1.4'
O O 0.0106 0.0060 'International Tables Vol C Tables 4.2.6.8 and 6.1.1.4'

loop_
_geom_angle_atom_site_label_1
_geom_angle_atom_site_label_2
_geom_angle_atom_site_label_3
_geom_angle
C3 O1 H1 115(3)
C6 O2 C7 110.3(2)
C8 O3 C7 108.6(2)
C9 O4 H4 114(2)
F1 C1 F2 107.1(3)
F1 C1 F3 108.5(3)
F2 C1 F3 107.5(2)
F1 C1 C2 112.3(2)
F2 C1 C2 110.0(3)
F3 C1 C2 111.3(3)
F4 C2 F5 106.4(2)
F4 C2 C1 105.7(2)
F5 C2 C1 104.8(3)
F4 C2 C3 106.7(3)
F5 C2 C3 111.7(2)
C1 C2 C3 120.6(3)
O1 C3 C4 108.9(2)
O1 C3 C6 103.2(2)
C4 C3 C6 110.5(2)
O1 C3 C2 108.9(2)
C4 C3 C2 110.8(3)
C6 C3 C2 114.2(2)
F7 C4 F6 107.5(3)
F7 C4 C5 106.0(2)
F6 C4 C5 104.5(2)
F7 C4 C3 110.8(2)
F6 C4 C3 108.0(2)
C5 C4 C3 119.4(3)
F9 C5 F10 108.9(3)
F9 C5 F8 107.6(3)
F10 C5 F8 108.3(3)
F9 C5 C4 109.7(3)
F10 C5 C4 111.4(3)
F8 C5 C4 110.8(3)
O2 C6 C8 103.6(2)
O2 C6 C3 109.0(2)
C8 C6 C3 120.7(2)
O2 C6 H6A 107.6
C8 C6 H6A 107.6
C3 C6 H6A 107.6
O3 C7 O2 105.0(2)
O3 C7 C15 110.3(3)
O2 C7 C15 110.2(3)
O3 C7 C14 108.4(3)
O2 C7 C14 108.7(3)
C15 C7 C14 113.9(2)
O3 C8 C6 102.6(2)
O3 C8 C9 107.3(2)
C6 C8 C9 117.8(3)
O3 C8 H8A 109.6
C6 C8 H8A 109.6
C9 C8 H8A 109.6
O4 C9 C10 106.8(2)
O4 C9 C12 105.5(2)
C10 C9 C12 110.4(3)
O4 C9 C8 113.7(3)
C10 C9 C8 108.3(2)
C12 C9 C8 112.0(2)
F12 C10 F11 105.9(3)
F12 C10 C11 104.8(2)
F11 C10 C11 106.3(3)
F12 C10 C9 112.3(3)
F11 C10 C9 110.6(2)
C11 C10 C9 116.2(3)
F14 C11 F15 108.4(3)
F14 C11 F13 108.2(3)
F15 C11 F13 107.2(3)
F14 C11 C10 112.3(3)
F15 C11 C10 109.9(3)
F13 C11 C10 110.6(3)
F16 C12 F17 107.0(2)
F16 C12 C13 107.6(3)
F17 C12 C13 102.6(3)
F16 C12 C9 111.2(3)
F17 C12 C9 110.5(3)
C13 C12 C9 117.1(2)
F19 C13 F18 108.6(3)
F19 C13 F20 107.3(3)
F18 C13 F20 107.7(3)
F19 C13 C12 113.8(3)
F18 C13 C12 111.2(3)
F20 C13 C12 108.0(3)
C7 C14 H14A 109.5
C7 C14 H14B 109.5
H14A C14 H14B 109.5
C7 C14 H14C 109.5
H14A C14 H14C 109.5
H14B C14 H14C 109.5
C7 C15 H15A 109.5
C7 C15 H15B 109.5
H15A C15 H15B 109.5
C7 C15 H15C 109.5
H15A C15 H15C 109.5
H15B C15 H15C 109.5
C18 O5 H5 115(3)
C21 O6 C22 106.3(2)
C23 O7 C22 109.3(2)
C24 O8 H8 109(2)
F21 C16 F22 109.5(2)
F21 C16 F23 107.2(3)
F22 C16 F23 106.8(3)
F21 C16 C17 114.0(3)
F22 C16 C17 111.3(3)
F23 C16 C17 107.8(2)
F25 C17 F24 106.5(2)
F25 C17 C16 103.9(3)
F24 C17 C16 105.3(3)
F25 C17 C18 107.2(3)
F24 C17 C18 108.0(3)
C16 C17 C18 124.7(2)
O5 C18 C21 104.5(2)
O5 C18 C19 107.9(2)
C21 C18 C19 110.9(2)
O5 C18 C17 107.6(2)
C21 C18 C17 115.5(3)
C19 C18 C17 110.0(3)
F27 C19 F26 106.9(3)
F27 C19 C20 106.5(2)
F26 C19 C20 104.2(3)
F27 C19 C18 111.9(2)
F26 C19 C18 108.2(2)
C20 C19 C18 118.4(3)
F28 C20 F29 108.0(3)
F28 C20 F30 108.4(3)
F29 C20 F30 108.1(3)
F28 C20 C19 109.8(3)
F29 C20 C19 111.5(3)
F30 C20 C19 110.9(3)
O6 C21 C18 108.5(2)
O6 C21 C23 101.1(2)
C18 C21 C23 119.3(2)
O6 C21 H21 109.1
C18 C21 H21 109.1
C23 C21 H21 109.1
O6 C22 O7 104.63(19)
O6 C22 C29 109.2(3)
O7 C22 C29 110.0(3)
O6 C22 C30 110.5(3)
O7 C22 C30 109.4(3)
C29 C22 C30 112.8(2)
O7 C23 C21 102.1(2)
O7 C23 C24 110.1(2)
C21 C23 C24 120.8(2)
O7 C23 H23 107.7
C21 C23 H23 107.7
C24 C23 H23 107.7
O8 C24 C25 105.5(2)
O8 C24 C23 108.1(2)
C25 C24 C23 110.8(2)
O8 C24 C27 107.5(2)
C25 C24 C27 111.9(3)
C23 C24 C27 112.7(2)
F32 C25 F31 106.5(3)
F32 C25 C24 110.5(2)
F31 C25 C24 109.1(2)
F32 C25 C26 107.3(2)
F31 C25 C26 103.6(2)
C24 C25 C26 119.0(3)
F34 C26 F33 107.7(2)
F34 C26 F35 107.8(3)
F33 C26 F35 107.9(3)
F34 C26 C25 109.9(3)
F33 C26 C25 110.4(2)
F35 C26 C25 113.0(2)
F36 C27 F37 106.3(2)
F36 C27 C28 104.3(2)
F37 C27 C28 104.9(2)
F36 C27 C24 106.8(3)
F37 C27 C24 111.3(2)
C28 C27 C24 122.1(3)
F40 C28 F39 107.5(3)
F40 C28 F38 108.6(3)
F39 C28 F38 108.7(3)
F40 C28 C27 109.1(3)
F39 C28 C27 111.8(3)
F38 C28 C27 111.0(3)
C22 C29 H29A 109.5
C22 C29 H29B 109.5
H29A C29 H29B 109.5
C22 C29 H29C 109.5
H29A C29 H29C 109.5
H29B C29 H29C 109.5
C22 C30 H30A 109.5
C22 C30 H30B 109.5
H30A C30 H30B 109.5
C22 C30 H30C 109.5
H30A C30 H30C 109.5
H30B C30 H30C 109.5
H9A O9 H9B 112(4)

loop_
_geom_bond_atom_site_label_1
_geom_bond_atom_site_label_2
_geom_bond_distance
F1 C1 1.325(4)
F2 C1 1.333(4)
F3 C1 1.340(3)
F4 C2 1.351(4)
F5 C2 1.352(3)
F6 C4 1.364(3)
F7 C4 1.350(3)
F8 C5 1.340(4)
F9 C5 1.324(4)
F10 C5 1.327(4)
F11 C10 1.361(3)
F12 C10 1.356(4)
F13 C11 1.342(4)
F14 C11 1.316(4)
F15 C11 1.332(4)
F16 C12 1.349(4)
F17 C12 1.364(4)
F18 C13 1.326(4)
F19 C13 1.324(4)
F20 C13 1.339(4)
O1 C3 1.409(3)
O1 H1 0.86(4)
O2 C6 1.427(3)
O2 C7 1.447(4)
O3 C8 1.430(3)
O3 C7 1.437(4)
O4 C9 1.401(3)
O4 H4 0.83(4)
C1 C2 1.532(5)
C2 C3 1.571(4)
C3 C4 1.556(4)
C3 C6 1.559(4)
C4 C5 1.553(5)
C6 C8 1.536(4)
C6 H6A 1.0000
C7 C15 1.503(5)
C7 C14 1.509(4)
C8 C9 1.564(4)
C8 H8A 1.0000
C9 C10 1.559(5)
C9 C12 1.562(4)
C10 C11 1.540(4)
C12 C13 1.562(5)
C14 H14A 0.9800
C14 H14B 0.9800
C14 H14C 0.9800
C15 H15A 0.9800
C15 H15B 0.9800
C15 H15C 0.9800
F21 C16 1.324(4)
F22 C16 1.333(4)
F23 C16 1.346(4)
F24 C17 1.362(4)
F25 C17 1.355(4)
F26 C19 1.367(3)
F27 C19 1.342(3)
F28 C20 1.319(4)
F29 C20 1.332(4)
F30 C20 1.338(4)
F31 C25 1.360(3)
F32 C25 1.357(3)
F33 C26 1.324(3)
F34 C26 1.321(4)
F35 C26 1.329(4)
F36 C27 1.365(4)
F37 C27 1.368(3)
F38 C28 1.335(3)
F39 C28 1.335(4)
F40 C28 1.327(4)
O5 C18 1.404(3)
O5 H5 0.78(3)
O6 C21 1.424(3)
O6 C22 1.435(4)
O7 C23 1.431(3)
O7 C22 1.451(4)
O8 C24 1.414(3)
O8 H8 0.77(3)
C16 C17 1.551(5)
C17 C18 1.582(4)
C18 C21 1.533(4)
C18 C19 1.559(4)
C19 C20 1.547(4)
C21 C23 1.541(4)
C21 H21 1.0000
C22 C29 1.500(4)
C22 C30 1.510(4)
C23 C24 1.559(4)
C23 H23 1.0000
C24 C25 1.534(4)
C24 C27 1.566(4)
C25 C26 1.535(4)
C27 C28 1.539(4)
C29 H29A 0.9800
C29 H29B 0.9800
C29 H29C 0.9800
C30 H30A 0.9800
C30 H30B 0.9800
C30 H30C 0.9800
O9 H9A 0.77(4)
O9 H9B 0.88(5)

loop_
_geom_torsion_atom_site_label_1
_geom_torsion_atom_site_label_2
_geom_torsion_atom_site_label_3
_geom_torsion_atom_site_label_4
_geom_torsion
F1 C1 C2 F4 -168.3(2)
F2 C1 C2 F4 -49.2(3)
F3 C1 C2 F4 69.8(3)
F1 C1 C2 F5 -56.1(3)
F2 C1 C2 F5 63.0(3)
F3 C1 C2 F5 -177.9(3)
F1 C1 C2 C3 70.8(3)
F2 C1 C2 C3 -170.1(2)
F3 C1 C2 C3 -51.1(4)
F4 C2 C3 O1 -50.2(3)
F5 C2 C3 O1 -166.1(3)
C1 C2 C3 O1 70.2(4)
F4 C2 C3 C4 -170.0(2)
F5 C2 C3 C4 74.1(3)
C1 C2 C3 C4 -49.6(3)
F4 C2 C3 C6 64.4(3)
F5 C2 C3 C6 -51.5(4)
C1 C2 C3 C6 -175.2(2)
O1 C3 C4 F7 -164.1(2)
C6 C3 C4 F7 83.3(3)
C2 C3 C4 F7 -44.3(3)
O1 C3 C4 F6 -46.6(3)
C6 C3 C4 F6 -159.2(2)
C2 C3 C4 F6 73.2(3)
O1 C3 C4 C5 72.4(3)
C6 C3 C4 C5 -40.2(3)
C2 C3 C4 C5 -167.8(2)
F7 C4 C5 F9 66.6(3)
F6 C4 C5 F9 -46.9(3)
C3 C4 C5 F9 -167.6(2)
F7 C4 C5 F10 -172.8(3)
F6 C4 C5 F10 73.8(3)
C3 C4 C5 F10 -46.9(4)
F7 C4 C5 F8 -52.1(4)
F6 C4 C5 F8 -165.5(3)
C3 C4 C5 F8 73.7(3)
C7 O2 C6 C8 -16.2(3)
C7 O2 C6 C3 -145.9(2)
O1 C3 C6 O2 175.9(2)
C4 C3 C6 O2 -67.8(3)
C2 C3 C6 O2 57.9(3)
O1 C3 C6 C8 56.3(3)
C4 C3 C6 C8 172.7(3)
C2 C3 C6 C8 -61.7(3)
C8 O3 C7 O2 22.1(3)
C8 O3 C7 C15 -96.6(3)
C8 O3 C7 C14 138.1(3)
C6 O2 C7 O3 -2.5(3)
C6 O2 C7 C15 116.3(3)
C6 O2 C7 C14 -118.3(3)
C7 O3 C8 C6 -31.4(3)
C7 O3 C8 C9 -156.2(2)
O2 C6 C8 O3 28.6(3)
C3 C6 C8 O3 150.8(2)
O2 C6 C8 C9 146.0(2)
C3 C6 C8 C9 -91.8(3)
O3 C8 C9 O4 159.9(2)
C6 C8 C9 O4 44.9(3)
O3 C8 C9 C10 -81.7(3)
C6 C8 C9 C10 163.4(2)
O3 C8 C9 C12 40.4(3)
C6 C8 C9 C12 -74.5(3)
O4 C9 C10 F12 -81.5(3)
C12 C9 C10 F12 32.7(3)
C8 C9 C10 F12 155.7(2)
O4 C9 C10 F11 160.4(3)
C12 C9 C10 F11 -85.4(3)
C8 C9 C10 F11 37.6(3)
O4 C9 C10 C11 39.1(4)
C12 C9 C10 C11 153.4(3)
C8 C9 C10 C11 -83.7(3)
F12 C10 C11 F14 50.0(4)
F11 C10 C11 F14 161.9(3)
C9 C10 C11 F14 -74.6(4)
F12 C10 C11 F15 -70.8(3)
F11 C10 C11 F15 41.1(4)
C9 C10 C11 F15 164.6(3)
F12 C10 C11 F13 171.0(3)
F11 C10 C11 F13 -77.1(4)
C9 C10 C11 F13 46.4(4)
O4 C9 C12 F16 150.8(2)
C10 C9 C12 F16 35.8(3)
C8 C9 C12 F16 -85.0(3)
O4 C9 C12 F17 -90.5(3)
C10 C9 C12 F17 154.5(2)
C8 C9 C12 F17 33.7(3)
O4 C9 C12 C13 26.5(4)
C10 C9 C12 C13 -88.5(3)
C8 C9 C12 C13 150.6(3)
F16 C12 C13 F19 -78.1(3)
F17 C12 C13 F19 169.3(3)
C9 C12 C13 F19 48.1(4)
F16 C12 C13 F18 159.0(2)
F17 C12 C13 F18 46.3(3)
C9 C12 C13 F18 -74.9(4)
F16 C12 C13 F20 41.0(4)
F17 C12 C13 F20 -71.7(3)
C9 C12 C13 F20 167.2(3)
F21 C16 C17 F25 -175.4(3)
F22 C16 C17 F25 -51.1(3)
F23 C16 C17 F25 65.7(3)
F21 C16 C17 F24 72.8(3)
F22 C16 C17 F24 -162.8(2)
F23 C16 C17 F24 -46.0(3)
F21 C16 C17 C18 -52.6(5)
F22 C16 C17 C18 71.8(4)
F23 C16 C17 C18 -171.4(3)
F25 C17 C18 O5 -36.4(3)
F24 C17 C18 O5 78.0(3)
C16 C17 C18 O5 -157.8(3)
F25 C17 C18 C21 79.8(3)
F24 C17 C18 C21 -165.8(2)
C16 C17 C18 C21 -41.6(4)
F25 C17 C18 C19 -153.8(2)
F24 C17 C18 C19 -39.4(3)
C16 C17 C18 C19 84.8(4)
O5 C18 C19 F27 -161.5(2)
C21 C18 C19 F27 84.6(3)
C17 C18 C19 F27 -44.4(3)
O5 C18 C19 F26 -44.0(3)
C21 C18 C19 F26 -157.9(2)
C17 C18 C19 F26 73.1(3)
O5 C18 C19 C20 74.1(3)
C21 C18 C19 C20 -39.8(3)
C17 C18 C19 C20 -168.8(2)
F27 C19 C20 F28 64.7(3)
F26 C19 C20 F28 -48.2(3)
C18 C19 C20 F28 -168.3(3)
F27 C19 C20 F29 -55.0(3)
F26 C19 C20 F29 -167.9(3)
C18 C19 C20 F29 72.0(3)
F27 C19 C20 F30 -175.5(3)
F26 C19 C20 F30 71.6(3)
C18 C19 C20 F30 -48.5(4)
C22 O6 C21 C18 -166.8(2)
C22 O6 C21 C23 -40.6(3)
O5 C18 C21 O6 178.2(2)
C19 C18 C21 O6 -65.8(3)
C17 C18 C21 O6 60.2(3)
O5 C18 C21 C23 63.3(3)
C19 C18 C21 C23 179.4(2)
C17 C18 C21 C23 -54.6(4)
C21 O6 C22 O7 29.5(3)
C21 O6 C22 C29 147.2(2)
C21 O6 C22 C30 -88.2(3)
C23 O7 C22 O6 -4.9(3)
C23 O7 C22 C29 -122.1(3)
C23 O7 C22 C30 113.5(3)
C22 O7 C23 C21 -19.1(3)
C22 O7 C23 C24 -148.6(2)
O6 C21 C23 O7 36.0(3)
C18 C21 C23 O7 154.7(2)
O6 C21 C23 C24 158.4(2)
C18 C21 C23 C24 -82.9(3)
O7 C23 C24 O8 -170.4(2)
C21 C23 C24 O8 71.1(3)
O7 C23 C24 C25 -55.2(3)
C21 C23 C24 C25 -173.8(2)
O7 C23 C24 C27 71.0(3)
C21 C23 C24 C27 -47.5(3)
O8 C24 C25 F32 -171.5(2)
C23 C24 C25 F32 71.8(3)
C27 C24 C25 F32 -54.9(3)
O8 C24 C25 F31 -54.7(3)
C23 C24 C25 F31 -171.5(2)
C27 C24 C25 F31 61.9(3)
O8 C24 C25 C26 63.6(3)
C23 C24 C25 C26 -53.1(3)
C27 C24 C25 C26 -179.7(2)
F32 C25 C26 F34 52.3(3)
F31 C25 C26 F34 -60.1(3)
C24 C25 C26 F34 178.6(2)
F32 C25 C26 F33 170.9(3)
F31 C25 C26 F33 58.5(3)
C24 C25 C26 F33 -62.7(3)
F32 C25 C26 F35 -68.1(3)
F31 C25 C26 F35 179.5(2)
C24 C25 C26 F35 58.2(3)
O8 C24 C27 F36 -48.9(3)
C25 C24 C27 F36 -164.3(2)
C23 C24 C27 F36 70.1(3)
O8 C24 C27 F37 -164.5(3)
C25 C24 C27 F37 80.1(3)
C23 C24 C27 F37 -45.6(3)
O8 C24 C27 C28 70.7(4)
C25 C24 C27 C28 -44.6(4)
C23 C24 C27 C28 -170.3(3)
F36 C27 C28 F40 -46.6(3)
F37 C27 C28 F40 64.9(3)
C24 C27 C28 F40 -167.5(3)
F36 C27 C28 F39 -165.5(2)
F37 C27 C28 F39 -53.9(3)
C24 C27 C28 F39 73.7(3)
F36 C27 C28 F38 73.0(3)
F37 C27 C28 F38 -175.4(2)
C24 C27 C28 F38 -47.8(4)

_cod_duplicate_entry 4027696
